data_7703192
loop_
_publ_author_name
'\<Skoch, Karel'
'Vos\'ahlo, Petr'
'C\'isa\<rov\'a, Ivana'
'\<St\<epni\<cka, Petr'

_publ_section_title
;
 Synthesis and characterisation of Pd(ii) and Au(i) complexes with
 mesoionic carbene ligands bearing phosphinoferrocene substituents and
 isomeric carbene moieites.
;
_journal_issue 4
_journal_name_full 'Dalton transactions (Cambridge, England : 2003)'
_journal_page_first 1011
_journal_page_last 1021
_journal_paper_doi 10.1039/c9dt04521j
_journal_volume 49
_journal_year 2020
_chemical_formula_moiety 'C59 H64 Au Fe N5 P, B F4, C H Cl3'
_chemical_formula_sum 'C60 H65 Au B Cl3 F4 Fe N5 P'
_chemical_formula_weight 1333.11
_space_group_crystal_system triclinic
_space_group_IT_number 2
_space_group_name_Hall '-P 1'
_space_group_name_H-M_alt 'P -1'
_atom_sites_solution_hydrogens geom
_atom_sites_solution_primary direct
_atom_sites_solution_secondary difmap
_audit_creation_method SHELXL-2017/1
_audit_update_record
;
2019-11-22 deposited with the CCDC.	2020-01-02 downloaded from the CCDC.
;
_cell_angle_alpha 95.293(2)
_cell_angle_beta 104.820(2)
_cell_angle_gamma 105.068(2)
_cell_formula_units_Z 2
_cell_length_a 12.1884(6)
_cell_length_b 12.2187(6)
_cell_length_c 21.4381(10)
_cell_measurement_reflns_used 9346
_cell_measurement_temperature 120(2)
_cell_measurement_theta_max 27.55
_cell_measurement_theta_min 2.75
_cell_volume 2937.0(3)
_computing_cell_refinement 'SAINT V8.38A (Bruker AXS Inc., 2017)'
_computing_data_collection 'Bruker Instrument Service vV6.2.10'
_computing_data_reduction 'SAINT V8.38A (Bruker AXS Inc., 2017)'
_computing_molecular_graphics 'PLATON (Spek, 2017)'
_computing_publication_material 'PLATON (Spek, 2017)'
_computing_structure_refinement 'SHELXL-2017/1 (Sheldrick, 2017)'
_computing_structure_solution 'SHELXT 2014/5 (Sheldrick, 2014)'
_diffrn_ambient_temperature 120(2)
_diffrn_measured_fraction_theta_full 0.998
_diffrn_measured_fraction_theta_max 0.996
_diffrn_measurement_device_type 'Bruker D8 VENTURE Kappa Duo PHOTON 100 CMOS'
_diffrn_measurement_method '\f and \w scans'
_diffrn_radiation_monochromator 'Quazar Mo multilayer optic'
_diffrn_radiation_source 'I\mS micro-focus sealed tube'
_diffrn_radiation_type MoK\a
_diffrn_radiation_wavelength 0.71073
_diffrn_reflns_av_R_equivalents 0.0189
_diffrn_reflns_av_unetI/netI 0.0172
_diffrn_reflns_Laue_measured_fraction_full 0.998
_diffrn_reflns_Laue_measured_fraction_max 0.996
_diffrn_reflns_limit_h_max 15
_diffrn_reflns_limit_h_min -15
_diffrn_reflns_limit_k_max 15
_diffrn_reflns_limit_k_min -15
_diffrn_reflns_limit_l_max 27
_diffrn_reflns_limit_l_min -27
_diffrn_reflns_number 58837
_diffrn_reflns_point_group_measured_fraction_full 0.998
_diffrn_reflns_point_group_measured_fraction_max 0.996
_diffrn_reflns_theta_full 25.242
_diffrn_reflns_theta_max 27.547
_diffrn_reflns_theta_min 2.239
_exptl_absorpt_coefficient_mu 2.961
_exptl_absorpt_correction_T_max 0.74
_exptl_absorpt_correction_T_min 0.59
_exptl_absorpt_correction_type multi-scan
_exptl_absorpt_process_details 'SADABS-2016/2 - Bruker AXS'
_exptl_crystal_colour orange
_exptl_crystal_density_diffrn 1.507
_exptl_crystal_description plate
_exptl_crystal_F_000 1344
_exptl_crystal_size_max 0.290
_exptl_crystal_size_mid 0.160
_exptl_crystal_size_min 0.110
_refine_diff_density_max 1.471
_refine_diff_density_min -0.936
_refine_diff_density_rms 0.069
_refine_ls_extinction_coef 0.00264(12)
_refine_ls_extinction_expression Fc^*^=kFc[1+0.001xFc^2^\l^3^/sin(2\q)]^-1/4^
_refine_ls_extinction_method 'SHELXL-2017/1 (Sheldrick 2017)'
_refine_ls_goodness_of_fit_ref 1.058
_refine_ls_hydrogen_treatment constr
_refine_ls_matrix_type full
_refine_ls_number_parameters 714
_refine_ls_number_reflns 13503
_refine_ls_number_restraints 0
_refine_ls_restrained_S_all 1.058
_refine_ls_R_factor_all 0.0192
_refine_ls_R_factor_gt 0.0182
_refine_ls_shift/su_max 0.005
_refine_ls_shift/su_mean 0.000
_refine_ls_structure_factor_coef Fsqd
_refine_ls_weighting_details 'w=1/[\s^2^(Fo^2^)+(0.0200P)^2^+2.5560P] where P=(Fo^2^+2Fc^2^)/3'
_refine_ls_weighting_scheme calc
_refine_ls_wR_factor_gt 0.0449
_refine_ls_wR_factor_ref 0.0455
_reflns_Friedel_coverage 0.000
_reflns_number_gt 13099
_reflns_number_total 13503
_reflns_threshold_expression 'I > 2\s(I)'
_cod_data_source_file c9dt04521j2.cif
_cod_data_source_block pv402
_cod_depositor_comments 'Adding full bibliography for 7703178--7703193.cif.'
_cod_original_cell_volume 2937.0(2)
_cod_database_code 7703192
_shelx_shelxl_version_number 2017/1
_shelx_space_group_comment
;
The symmetry employed for this shelxl refinement is uniquely defined
by the following loop, which should always be used as a source of
symmetry information in preference to the above space-group names.
They are only intended as comments.
;
_shelx_estimated_absorpt_t_min 0.481
_shelx_estimated_absorpt_t_max 0.737

loop_
_space_group_symop_operation_xyz
'x, y, z'
'-x, -y, -z'

loop_
_atom_site_label
_atom_site_type_symbol
_atom_site_fract_x
_atom_site_fract_y
_atom_site_fract_z
_atom_site_U_iso_or_equiv
_atom_site_adp_type
_atom_site_occupancy
_atom_site_site_symmetry_order
_atom_site_calc_flag
_atom_site_refinement_flags_posn
_atom_site_refinement_flags_adp
_atom_site_refinement_flags_occupancy
Au Au 0.24234(2) 0.25557(2) 0.81512(2) 0.01496(3) Uani 1 1 d . . .
Fe Fe 0.48223(2) 0.38272(2) 0.65845(2) 0.01644(5) Uani 1 1 d . . .
P P 0.39333(4) 0.19323(4) 0.51471(2) 0.02042(9) Uani 1 1 d . . .
N1 N 0.46733(14) 0.57444(14) 0.80321(8) 0.0229(3) Uani 1 1 d . . .
N2 N 0.39472(15) 0.61111(14) 0.83095(8) 0.0243(3) Uani 1 1 d . . .
N3 N 0.31919(13) 0.51434(13) 0.83541(7) 0.0191(3) Uani 1 1 d . . .
C4 C 0.33925(15) 0.41571(15) 0.81228(8) 0.0177(3) Uani 1 1 d . . .
C5 C 0.43776(16) 0.45756(15) 0.79007(8) 0.0186(3) Uani 1 1 d . . .
C11 C 0.49758(16) 0.39425(16) 0.75582(8) 0.0192(3) Uani 1 1 d . . .
C12 C 0.44453(17) 0.27683(16) 0.72352(9) 0.0206(3) Uani 1 1 d . . .
H12 H 0.368424 0.229041 0.722050 0.025 Uiso 1 1 calc R U .
C13 C 0.52622(18) 0.24492(17) 0.69415(9) 0.0243(4) Uani 1 1 d . . .
H13 H 0.513913 0.171818 0.669484 0.029 Uiso 1 1 calc R U .
C14 C 0.62946(17) 0.34063(18) 0.70784(9) 0.0249(4) Uani 1 1 d . . .
H14 H 0.697831 0.342366 0.693947 0.030 Uiso 1 1 calc R U .
C15 C 0.61297(16) 0.43294(17) 0.74573(9) 0.0226(4) Uani 1 1 d . . .
H15 H 0.668226 0.507288 0.761683 0.027 Uiso 1 1 calc R U .
C16 C 0.41420(16) 0.33417(16) 0.55957(8) 0.0201(3) Uani 1 1 d . . .
C17 C 0.51276(17) 0.43611(16) 0.57508(9) 0.0214(4) Uani 1 1 d . . .
H17 H 0.583362 0.444078 0.562513 0.026 Uiso 1 1 calc R U .
C18 C 0.48725(18) 0.52349(16) 0.61245(9) 0.0239(4) Uani 1 1 d . . .
H18 H 0.538032 0.599550 0.629412 0.029 Uiso 1 1 calc R U .
C19 C 0.37239(18) 0.47727(17) 0.62007(9) 0.0249(4) Uani 1 1 d . . .
H19 H 0.332992 0.517315 0.642687 0.030 Uiso 1 1 calc R U .
C20 C 0.32695(17) 0.36078(17) 0.58796(9) 0.0228(4) Uani 1 1 d . . .
H20 H 0.252080 0.309349 0.585592 0.027 Uiso 1 1 calc R U .
C21 C 0.33347(16) 0.21624(16) 0.43066(9) 0.0216(4) Uani 1 1 d . . .
C22 C 0.3466(2) 0.15061(17) 0.37786(10) 0.0283(4) Uani 1 1 d . . .
H22 H 0.391350 0.097533 0.385584 0.034 Uiso 1 1 calc R U .
C23 C 0.2949(2) 0.16216(18) 0.31399(10) 0.0330(5) Uani 1 1 d . . .
H23 H 0.305294 0.117592 0.278435 0.040 Uiso 1 1 calc R U .
C24 C 0.22845(18) 0.2380(2) 0.30187(10) 0.0331(5) Uani 1 1 d . . .
H24 H 0.193110 0.245504 0.258150 0.040 Uiso 1 1 calc R U .
C25 C 0.21377(19) 0.3025(2) 0.35361(11) 0.0357(5) Uani 1 1 d . . .
H25 H 0.167919 0.354588 0.345458 0.043 Uiso 1 1 calc R U .
C26 C 0.26572(18) 0.29202(19) 0.41772(10) 0.0287(4) Uani 1 1 d . . .
H26 H 0.254908 0.336894 0.453012 0.034 Uiso 1 1 calc R U .
C27 C 0.54652(17) 0.19959(16) 0.51700(9) 0.0223(4) Uani 1 1 d . . .
C28 C 0.59925(19) 0.12838(17) 0.55368(9) 0.0268(4) Uani 1 1 d . . .
H28 H 0.554217 0.076058 0.574421 0.032 Uiso 1 1 calc R U .
C29 C 0.7171(2) 0.1331(2) 0.56024(11) 0.0343(5) Uani 1 1 d . . .
H29 H 0.752317 0.084867 0.585753 0.041 Uiso 1 1 calc R U .
C30 C 0.7828(2) 0.2080(2) 0.52967(12) 0.0374(5) Uani 1 1 d . . .
H30 H 0.863511 0.211999 0.534734 0.045 Uiso 1 1 calc R U .
C31 C 0.7312(2) 0.2776(2) 0.49153(11) 0.0354(5) Uani 1 1 d . . .
H31 H 0.775935 0.327976 0.469779 0.043 Uiso 1 1 calc R U .
C32 C 0.61373(18) 0.27318(18) 0.48536(10) 0.0277(4) Uani 1 1 d . . .
H32 H 0.578628 0.320845 0.459260 0.033 Uiso 1 1 calc R U .
C33 C 0.5627(2) 0.66214(18) 0.79047(12) 0.0354(5) Uani 1 1 d . . .
H33A H 0.550563 0.737779 0.798526 0.053 Uiso 1 1 calc R U .
H33B H 0.561969 0.644735 0.744797 0.053 Uiso 1 1 calc R U .
H33C H 0.639331 0.662610 0.819563 0.053 Uiso 1 1 calc R U .
C34 C 0.22466(16) 0.52478(16) 0.86435(9) 0.0210(4) Uani 1 1 d . . .
H34A H 0.154048 0.457227 0.844779 0.025 Uiso 1 1 calc R U .
H34B H 0.201882 0.594258 0.853264 0.025 Uiso 1 1 calc R U .
C35 C 0.26072(17) 0.53278(15) 0.93783(9) 0.0206(3) Uani 1 1 d . . .
C36 C 0.37774(18) 0.57250(19) 0.97623(10) 0.0307(4) Uani 1 1 d . . .
H36 H 0.439824 0.591671 0.956267 0.037 Uiso 1 1 calc R U .
C37 C 0.4045(2) 0.5843(2) 1.04384(11) 0.0371(5) Uani 1 1 d . . .
H37 H 0.484975 0.611190 1.070088 0.045 Uiso 1 1 calc R U .
C38 C 0.3144(2) 0.5572(2) 1.07322(10) 0.0350(5) Uani 1 1 d . . .
H38 H 0.332831 0.567299 1.119582 0.042 Uiso 1 1 calc R U .
C39 C 0.1980(2) 0.5154(2) 1.03498(11) 0.0340(5) Uani 1 1 d . . .
H39 H 0.136104 0.495413 1.055042 0.041 Uiso 1 1 calc R U .
C40 C 0.17071(18) 0.50256(18) 0.96735(10) 0.0275(4) Uani 1 1 d . . .
H40 H 0.090341 0.473004 0.941161 0.033 Uiso 1 1 calc R U .
N41 N 0.15090(13) -0.00486(13) 0.78602(7) 0.0173(3) Uani 1 1 d . . .
C42 C 0.14758(15) 0.09498(15) 0.81774(8) 0.0158(3) Uani 1 1 d . . .
N43 N 0.07046(12) 0.06088(12) 0.85300(7) 0.0157(3) Uani 1 1 d . . .
C44 C 0.02828(16) -0.05833(15) 0.84377(9) 0.0196(3) Uani 1 1 d . . .
H44 H -0.025967 -0.102326 0.863397 0.024 Uiso 1 1 calc R U .
C45 C 0.07891(16) -0.09953(15) 0.80174(9) 0.0209(3) Uani 1 1 d . . .
H45 H 0.067530 -0.178115 0.785948 0.025 Uiso 1 1 calc R U .
C46 C 0.23122(16) -0.01520(15) 0.74800(9) 0.0208(4) Uani 1 1 d . . .
C47 C 0.34424(17) -0.01839(16) 0.78234(10) 0.0260(4) Uani 1 1 d . . .
C48 C 0.41751(19) -0.03938(19) 0.74495(13) 0.0349(5) Uani 1 1 d . . .
H48 H 0.494544 -0.043532 0.766272 0.050(8) Uiso 1 1 calc R . .
C49 C 0.3797(2) -0.0541(2) 0.67777(13) 0.0397(6) Uani 1 1 d . . .
H49 H 0.430468 -0.069391 0.653286 0.052(8) Uiso 1 1 calc R . .
C50 C 0.2687(2) -0.0470(2) 0.64528(11) 0.0366(5) Uani 1 1 d . . .
H50 H 0.245405 -0.054936 0.598891 0.052(8) Uiso 1 1 calc R . .
C51 C 0.19046(18) -0.02813(17) 0.67983(10) 0.0268(4) Uani 1 1 d . . .
C52 C 0.0680(2) -0.0205(2) 0.64476(10) 0.0336(5) Uani 1 1 d . . .
H52 H 0.015188 -0.043393 0.673119 0.040 Uiso 1 1 calc R U .
C53 C 0.0743(3) 0.1031(2) 0.63548(14) 0.0523(7) Uani 1 1 d . . .
H53A H 0.105401 0.153453 0.678285 0.078 Uiso 1 1 calc R U .
H53B H -0.005326 0.107193 0.613698 0.078 Uiso 1 1 calc R U .
H53C H 0.126986 0.128170 0.608501 0.078 Uiso 1 1 calc R U .
C54 C 0.0116(2) -0.1004(2) 0.57847(12) 0.0470(6) Uani 1 1 d . . .
H54A H 0.056863 -0.074130 0.548116 0.071 Uiso 1 1 calc R U .
H54B H -0.070523 -0.099306 0.560758 0.071 Uiso 1 1 calc R U .
H54C H 0.012470 -0.178883 0.584085 0.071 Uiso 1 1 calc R U .
C55 C 0.38778(18) 0.00090(18) 0.85668(11) 0.0304(4) Uani 1 1 d . . .
H55 H 0.323960 0.019429 0.873225 0.036 Uiso 1 1 calc R U .
C56 C 0.4981(3) 0.1032(3) 0.88326(15) 0.0580(8) Uani 1 1 d . . .
H56A H 0.563237 0.087296 0.868695 0.087 Uiso 1 1 calc R U .
H56B H 0.520623 0.116858 0.931216 0.087 Uiso 1 1 calc R U .
H56C H 0.481861 0.171442 0.867047 0.087 Uiso 1 1 calc R U .
C57 C 0.4077(4) -0.1064(3) 0.88240(17) 0.0780(12) Uani 1 1 d . . .
H57A H 0.465901 -0.130335 0.864573 0.117 Uiso 1 1 calc R U .
H57B H 0.332487 -0.168412 0.868902 0.117 Uiso 1 1 calc R U .
H57C H 0.437543 -0.089735 0.930312 0.117 Uiso 1 1 calc R U .
C58 C 0.03516(15) 0.13500(14) 0.89547(8) 0.0169(3) Uani 1 1 d . . .
C59 C -0.06450(16) 0.17079(15) 0.86837(9) 0.0194(3) Uani 1 1 d . . .
C60 C -0.10259(18) 0.23487(17) 0.91131(10) 0.0269(4) Uani 1 1 d . . .
H60 H -0.168628 0.262267 0.894648 0.035(7) Uiso 1 1 calc R . .
C61 C -0.04529(19) 0.25894(18) 0.97785(10) 0.0302(4) Uani 1 1 d . . .
H61 H -0.074188 0.300117 1.006575 0.036(7) Uiso 1 1 calc R . .
C62 C 0.05404(18) 0.22344(17) 1.00299(10) 0.0267(4) Uani 1 1 d . . .
H62 H 0.093384 0.242161 1.048664 0.031(6) Uiso 1 1 calc R . .
C63 C 0.09697(16) 0.16061(15) 0.96213(9) 0.0197(3) Uani 1 1 d . . .
C64 C -0.12846(16) 0.14310(16) 0.79545(9) 0.0220(4) Uani 1 1 d . . .
H64 H -0.108921 0.075249 0.776447 0.026 Uiso 1 1 calc R U .
C65 C -0.08498(18) 0.24389(18) 0.76156(10) 0.0287(4) Uani 1 1 d . . .
H65A H -0.100976 0.312270 0.780310 0.043 Uiso 1 1 calc R U .
H65B H -0.126756 0.224123 0.714596 0.043 Uiso 1 1 calc R U .
H65C H 0.000609 0.259747 0.768113 0.043 Uiso 1 1 calc R U .
C66 C -0.26312(17) 0.11121(19) 0.78188(11) 0.0314(4) Uani 1 1 d . . .
H66A H -0.289088 0.049135 0.805519 0.047 Uiso 1 1 calc R U .
H66B H -0.301489 0.085454 0.734785 0.047 Uiso 1 1 calc R U .
H66C H -0.285194 0.178570 0.796626 0.047 Uiso 1 1 calc R U .
C67 C 0.20903(16) 0.12673(17) 0.98982(9) 0.0233(4) Uani 1 1 d . . .
H67 H 0.214023 0.067616 0.955993 0.028 Uiso 1 1 calc R U .
C68 C 0.31840(19) 0.2316(2) 1.00316(12) 0.0367(5) Uani 1 1 d . . .
H68A H 0.320514 0.260926 0.962316 0.055 Uiso 1 1 calc R U .
H68B H 0.390440 0.209210 1.020455 0.055 Uiso 1 1 calc R U .
H68C H 0.314176 0.291750 1.035254 0.055 Uiso 1 1 calc R U .
C69 C 0.20815(19) 0.0743(2) 1.05205(11) 0.0336(5) Uani 1 1 d . . .
H69A H 0.206855 0.132010 1.086592 0.050 Uiso 1 1 calc R U .
H69B H 0.279574 0.049685 1.066533 0.050 Uiso 1 1 calc R U .
H69C H 0.137466 0.007873 1.042814 0.050 Uiso 1 1 calc R U .
B B -0.0642(2) 0.6064(2) 0.82502(12) 0.0302(5) Uani 1 1 d . . .
F1 F -0.14739(11) 0.65990(12) 0.83560(6) 0.0349(3) Uani 1 1 d . . .
F2 F -0.08217(15) 0.50174(12) 0.84425(8) 0.0480(4) Uani 1 1 d . . .
F3 F -0.0612(2) 0.6075(2) 0.76264(9) 0.0485(6) Uani 0.769(3) 1 d . . P
F3D F -0.1202(6) 0.5377(6) 0.7494(3) 0.0310(13) Uani 0.231(3) 1 d . . P
F4 F 0.04673(15) 0.67689(15) 0.86723(10) 0.0412(5) Uani 0.769(3) 1 d . . P
F4D F 0.0426(5) 0.6586(5) 0.8198(4) 0.0412(5) Uani 0.231(3) 1 d . . P
C1S C 0.0619(2) 0.5464(2) 0.66453(11) 0.0351(5) Uani 1 1 d . . .
H1S H 0.003987 0.552017 0.689487 0.042 Uiso 1 1 calc R U .
Cl1S Cl 0.10242(6) 0.42036(6) 0.67595(4) 0.05135(16) Uani 1 1 d . . .
Cl2S Cl 0.18760(7) 0.66744(6) 0.69427(4) 0.05764(18) Uani 1 1 d . . .
Cl3S Cl -0.00556(8) 0.54349(8) 0.58135(3) 0.0632(2) Uani 1 1 d . . .

loop_
_atom_site_aniso_label
_atom_site_aniso_U_11
_atom_site_aniso_U_22
_atom_site_aniso_U_33
_atom_site_aniso_U_23
_atom_site_aniso_U_13
_atom_site_aniso_U_12
Au 0.01479(4) 0.01512(4) 0.01685(4) 0.00403(2) 0.00746(2) 0.00432(2)
Fe 0.01817(12) 0.01908(12) 0.01551(11) 0.00571(9) 0.00751(9) 0.00778(9)
P 0.0243(2) 0.0203(2) 0.0178(2) 0.00581(17) 0.00685(17) 0.00684(18)
N1 0.0259(8) 0.0194(7) 0.0240(8) 0.0017(6) 0.0136(6) 0.0025(6)
N2 0.0285(8) 0.0188(7) 0.0268(8) 0.0024(6) 0.0149(7) 0.0030(6)
N3 0.0195(7) 0.0190(7) 0.0192(7) 0.0024(6) 0.0083(6) 0.0039(6)
C4 0.0195(8) 0.0192(8) 0.0144(7) 0.0021(6) 0.0043(6) 0.0064(7)
C5 0.0202(8) 0.0180(8) 0.0165(8) 0.0028(6) 0.0062(6) 0.0031(7)
C11 0.0209(8) 0.0220(9) 0.0168(8) 0.0068(7) 0.0074(7) 0.0065(7)
C12 0.0265(9) 0.0208(9) 0.0189(8) 0.0073(7) 0.0111(7) 0.0088(7)
C13 0.0342(10) 0.0263(9) 0.0221(9) 0.0108(7) 0.0135(8) 0.0181(8)
C14 0.0242(9) 0.0372(11) 0.0216(9) 0.0125(8) 0.0097(7) 0.0175(8)
C15 0.0179(8) 0.0319(10) 0.0183(8) 0.0075(7) 0.0050(7) 0.0072(7)
C16 0.0223(9) 0.0231(9) 0.0166(8) 0.0061(7) 0.0055(7) 0.0090(7)
C17 0.0252(9) 0.0244(9) 0.0171(8) 0.0078(7) 0.0081(7) 0.0082(7)
C18 0.0306(10) 0.0209(9) 0.0219(9) 0.0079(7) 0.0068(7) 0.0098(8)
C19 0.0292(10) 0.0277(10) 0.0242(9) 0.0083(8) 0.0086(8) 0.0171(8)
C20 0.0212(9) 0.0285(10) 0.0209(8) 0.0065(7) 0.0056(7) 0.0106(7)
C21 0.0198(8) 0.0223(9) 0.0191(8) 0.0054(7) 0.0038(7) 0.0012(7)
C22 0.0392(11) 0.0222(9) 0.0231(9) 0.0050(7) 0.0088(8) 0.0082(8)
C23 0.0444(12) 0.0269(10) 0.0195(9) 0.0011(8) 0.0076(9) -0.0008(9)
C24 0.0247(10) 0.0416(12) 0.0222(9) 0.0096(9) -0.0006(8) -0.0027(9)
C25 0.0261(10) 0.0542(14) 0.0294(11) 0.0159(10) 0.0044(8) 0.0167(10)
C26 0.0244(10) 0.0411(12) 0.0234(9) 0.0088(8) 0.0069(8) 0.0134(9)
C27 0.0261(9) 0.0233(9) 0.0191(8) 0.0025(7) 0.0066(7) 0.0103(7)
C28 0.0359(11) 0.0244(9) 0.0228(9) 0.0044(7) 0.0078(8) 0.0143(8)
C29 0.0377(12) 0.0363(12) 0.0331(11) 0.0058(9) 0.0056(9) 0.0228(10)
C30 0.0284(11) 0.0487(14) 0.0385(12) 0.0021(10) 0.0087(9) 0.0200(10)
C31 0.0323(11) 0.0442(13) 0.0342(11) 0.0095(10) 0.0155(9) 0.0121(10)
C32 0.0305(10) 0.0314(10) 0.0259(9) 0.0101(8) 0.0103(8) 0.0134(8)
C33 0.0414(12) 0.0208(10) 0.0462(13) 0.0019(9) 0.0295(11) -0.0021(9)
C34 0.0185(8) 0.0224(9) 0.0236(9) 0.0019(7) 0.0089(7) 0.0067(7)
C35 0.0239(9) 0.0184(8) 0.0223(9) 0.0033(7) 0.0094(7) 0.0087(7)
C36 0.0238(10) 0.0371(11) 0.0281(10) 0.0026(9) 0.0090(8) 0.0031(8)
C37 0.0327(11) 0.0452(13) 0.0260(10) 0.0008(9) 0.0019(9) 0.0071(10)
C38 0.0489(13) 0.0401(12) 0.0200(9) 0.0057(9) 0.0104(9) 0.0190(10)
C39 0.0402(12) 0.0427(12) 0.0306(11) 0.0116(9) 0.0215(9) 0.0190(10)
C40 0.0248(10) 0.0342(11) 0.0276(10) 0.0062(8) 0.0117(8) 0.0113(8)
N41 0.0171(7) 0.0165(7) 0.0211(7) 0.0035(6) 0.0093(6) 0.0057(6)
C42 0.0140(7) 0.0186(8) 0.0173(8) 0.0048(6) 0.0066(6) 0.0066(6)
N43 0.0150(7) 0.0157(7) 0.0184(7) 0.0039(5) 0.0073(5) 0.0051(5)
C44 0.0181(8) 0.0162(8) 0.0253(9) 0.0054(7) 0.0090(7) 0.0032(6)
C45 0.0209(9) 0.0165(8) 0.0265(9) 0.0041(7) 0.0095(7) 0.0047(7)
C46 0.0218(9) 0.0171(8) 0.0284(9) 0.0019(7) 0.0153(7) 0.0066(7)
C47 0.0230(9) 0.0196(9) 0.0378(11) 0.0025(8) 0.0134(8) 0.0067(7)
C48 0.0227(10) 0.0287(11) 0.0557(14) -0.0024(10) 0.0189(10) 0.0075(8)
C49 0.0344(12) 0.0335(12) 0.0560(15) -0.0054(10) 0.0320(11) 0.0041(9)
C50 0.0395(12) 0.0374(12) 0.0327(11) -0.0035(9) 0.0230(10) 0.0021(10)
C51 0.0275(10) 0.0256(10) 0.0283(10) 0.0024(8) 0.0150(8) 0.0037(8)
C52 0.0309(11) 0.0459(13) 0.0233(10) 0.0070(9) 0.0099(8) 0.0079(9)
C53 0.0545(16) 0.0469(15) 0.0447(14) -0.0003(12) -0.0075(12) 0.0209(13)
C54 0.0441(14) 0.0451(14) 0.0364(13) -0.0002(11) 0.0043(11) -0.0032(11)
C55 0.0252(10) 0.0312(11) 0.0363(11) 0.0050(9) 0.0066(8) 0.0135(8)
C56 0.0494(16) 0.0603(18) 0.0464(15) -0.0108(13) 0.0124(13) -0.0056(14)
C57 0.121(3) 0.0460(17) 0.0575(19) 0.0098(14) -0.007(2) 0.040(2)
C58 0.0170(8) 0.0158(8) 0.0209(8) 0.0044(6) 0.0103(6) 0.0049(6)
C59 0.0175(8) 0.0181(8) 0.0248(9) 0.0044(7) 0.0088(7) 0.0060(7)
C60 0.0252(10) 0.0276(10) 0.0330(10) 0.0037(8) 0.0123(8) 0.0130(8)
C61 0.0360(11) 0.0306(10) 0.0309(10) 0.0007(8) 0.0185(9) 0.0147(9)
C62 0.0323(10) 0.0277(10) 0.0210(9) 0.0016(7) 0.0108(8) 0.0084(8)
C63 0.0199(8) 0.0188(8) 0.0214(8) 0.0045(7) 0.0087(7) 0.0043(7)
C64 0.0183(8) 0.0221(9) 0.0258(9) 0.0028(7) 0.0039(7) 0.0092(7)
C65 0.0263(10) 0.0335(11) 0.0265(10) 0.0083(8) 0.0062(8) 0.0092(8)
C66 0.0191(9) 0.0325(11) 0.0400(12) 0.0065(9) 0.0040(8) 0.0077(8)
C67 0.0214(9) 0.0275(10) 0.0204(8) 0.0051(7) 0.0055(7) 0.0065(7)
C68 0.0212(10) 0.0440(13) 0.0424(12) 0.0188(10) 0.0075(9) 0.0030(9)
C69 0.0273(10) 0.0393(12) 0.0331(11) 0.0177(9) 0.0064(8) 0.0063(9)
B 0.0260(11) 0.0388(13) 0.0328(12) 0.0172(10) 0.0126(9) 0.0134(10)
F1 0.0332(7) 0.0478(8) 0.0262(6) 0.0048(5) 0.0071(5) 0.0184(6)
F2 0.0735(11) 0.0284(7) 0.0540(9) 0.0133(6) 0.0367(8) 0.0150(7)
F3 0.0680(16) 0.0766(17) 0.0262(9) 0.0195(11) 0.0261(10) 0.0483(14)
F3D 0.030(3) 0.045(4) 0.020(3) 0.001(2) 0.009(2) 0.013(3)
F4 0.0247(8) 0.0355(9) 0.0571(12) 0.0052(9) 0.0029(8) 0.0081(7)
F4D 0.0247(8) 0.0355(9) 0.0571(12) 0.0052(9) 0.0029(8) 0.0081(7)
C1S 0.0374(12) 0.0437(13) 0.0316(11) 0.0080(9) 0.0146(9) 0.0194(10)
Cl1S 0.0537(4) 0.0465(3) 0.0694(4) 0.0287(3) 0.0294(3) 0.0232(3)
Cl2S 0.0553(4) 0.0430(4) 0.0701(5) -0.0029(3) 0.0205(3) 0.0090(3)
Cl3S 0.0803(5) 0.0730(5) 0.0350(3) 0.0100(3) 0.0055(3) 0.0311(4)

loop_
_atom_type_symbol
_atom_type_description
_atom_type_scat_dispersion_real
_atom_type_scat_dispersion_imag
_atom_type_scat_source
C C 0.0033 0.0016 'International Tables Vol C Tables 4.2.6.8 and 6.1.1.4'
H H 0.0000 0.0000 'International Tables Vol C Tables 4.2.6.8 and 6.1.1.4'
Au Au -2.0133 8.8022 'International Tables Vol C Tables 4.2.6.8 and 6.1.1.4'
B B 0.0013 0.0007 'International Tables Vol C Tables 4.2.6.8 and 6.1.1.4'
Cl Cl 0.1484 0.1585 'International Tables Vol C Tables 4.2.6.8 and 6.1.1.4'
F F 0.0171 0.0103 'International Tables Vol C Tables 4.2.6.8 and 6.1.1.4'
Fe Fe 0.3463 0.8444 'International Tables Vol C Tables 4.2.6.8 and 6.1.1.4'
N N 0.0061 0.0033 'International Tables Vol C Tables 4.2.6.8 and 6.1.1.4'
P P 0.1023 0.0942 'International Tables Vol C Tables 4.2.6.8 and 6.1.1.4'

loop_
_geom_angle_atom_site_label_1
_geom_angle_atom_site_label_2
_geom_angle_atom_site_label_3
_geom_angle
C42 Au C4 179.18(7)
C20 Fe C11 123.91(7)
C20 Fe C16 41.52(7)
C11 Fe C16 160.96(8)
C20 Fe C15 161.61(8)
C11 Fe C15 41.39(7)
C16 Fe C15 155.71(7)
C20 Fe C12 106.89(8)
C11 Fe C12 41.19(7)
C16 Fe C12 123.33(8)
C15 Fe C12 69.12(8)
C20 Fe C17 68.96(8)
C11 Fe C17 156.84(8)
C16 Fe C17 41.03(7)
C15 Fe C17 120.82(8)
C12 Fe C17 160.51(7)
C20 Fe C13 121.02(8)
C11 Fe C13 68.73(7)
C16 Fe C13 106.46(8)
C15 Fe C13 68.37(8)
C12 Fe C13 40.57(7)
C17 Fe C13 124.00(7)
C20 Fe C14 156.40(8)
C11 Fe C14 68.83(7)
C16 Fe C14 120.26(8)
C15 Fe C14 40.45(8)
C12 Fe C14 68.53(8)
C17 Fe C14 107.22(8)
C13 Fe C14 40.52(8)
C20 Fe C19 40.70(8)
C11 Fe C19 107.67(8)
C16 Fe C19 69.11(7)
C15 Fe C19 124.98(8)
C12 Fe C19 121.66(8)
C17 Fe C19 68.40(8)
C13 Fe C19 156.87(8)
C14 Fe C19 161.42(9)
C20 Fe C18 68.60(8)
C11 Fe C18 121.63(8)
C16 Fe C18 68.91(7)
C15 Fe C18 107.79(8)
C12 Fe C18 157.38(8)
C17 Fe C18 40.55(7)
C13 Fe C18 160.89(8)
C14 Fe C18 124.54(8)
C19 Fe C18 40.56(8)
C16 P C27 101.46(9)
C16 P C21 99.79(8)
C27 P C21 101.42(8)
N2 N1 C5 112.56(15)
N2 N1 C33 117.11(16)
C5 N1 C33 130.32(16)
N3 N2 N1 103.13(14)
N2 N3 C4 115.31(15)
N2 N3 C34 117.11(15)
C4 N3 C34 127.58(15)
N3 C4 C5 102.41(15)
N3 C4 Au 124.37(13)
C5 C4 Au 133.21(13)
N1 C5 C4 106.57(15)
N1 C5 C11 124.10(16)
C4 C5 C11 129.24(16)
C12 C11 C15 107.40(16)
C12 C11 C5 123.27(16)
C15 C11 C5 129.30(17)
C12 C11 Fe 69.75(10)
C15 C11 Fe 69.55(10)
C5 C11 Fe 124.66(13)
C13 C12 C11 107.75(17)
C13 C12 Fe 69.92(10)
C11 C12 Fe 69.05(10)
C13 C12 H12 126.1
C11 C12 H12 126.1
Fe C12 H12 126.5
C12 C13 C14 108.59(17)
C12 C13 Fe 69.50(10)
C14 C13 Fe 69.82(11)
C12 C13 H13 125.7
C14 C13 H13 125.7
Fe C13 H13 126.6
C15 C14 C13 108.31(17)
C15 C14 Fe 69.38(10)
C13 C14 Fe 69.66(11)
C15 C14 H14 125.8
C13 C14 H14 125.8
Fe C14 H14 126.7
C14 C15 C11 107.95(17)
C14 C15 Fe 70.17(11)
C11 C15 Fe 69.06(10)
C14 C15 H15 126.0
C11 C15 H15 126.0
Fe C15 H15 126.3
C17 C16 C20 107.01(16)
C17 C16 P 130.00(14)
C20 C16 P 122.98(14)
C17 C16 Fe 69.87(10)
C20 C16 Fe 69.15(10)
P C16 Fe 125.17(9)
C18 C17 C16 108.51(17)
C18 C17 Fe 70.05(10)
C16 C17 Fe 69.10(10)
C18 C17 H17 125.7
C16 C17 H17 125.7
Fe C17 H17 126.7
C17 C18 C19 108.18(17)
C17 C18 Fe 69.39(10)
C19 C18 Fe 69.69(11)
C17 C18 H18 125.9
C19 C18 H18 125.9
Fe C18 H18 126.6
C20 C19 C18 108.11(17)
C20 C19 Fe 68.87(10)
C18 C19 Fe 69.75(11)
C20 C19 H19 125.9
C18 C19 H19 125.9
Fe C19 H19 127.0
C19 C20 C16 108.18(17)
C19 C20 Fe 70.43(11)
C16 C20 Fe 69.33(10)
C19 C20 H20 125.9
C16 C20 H20 125.9
Fe C20 H20 125.9
C22 C21 C26 118.37(18)
C22 C21 P 120.25(15)
C26 C21 P 121.16(15)
C23 C22 C21 120.6(2)
C23 C22 H22 119.7
C21 C22 H22 119.7
C24 C23 C22 120.5(2)
C24 C23 H23 119.8
C22 C23 H23 119.8
C25 C24 C23 119.55(19)
C25 C24 H24 120.2
C23 C24 H24 120.2
C24 C25 C26 120.4(2)
C24 C25 H25 119.8
C26 C25 H25 119.8
C25 C26 C21 120.6(2)
C25 C26 H26 119.7
C21 C26 H26 119.7
C28 C27 C32 118.38(18)
C28 C27 P 117.80(15)
C32 C27 P 123.80(15)
C29 C28 C27 120.8(2)
C29 C28 H28 119.6
C27 C28 H28 119.6
C30 C29 C28 120.0(2)
C30 C29 H29 120.0
C28 C29 H29 120.0
C29 C30 C31 120.2(2)
C29 C30 H30 119.9
C31 C30 H30 119.9
C32 C31 C30 119.7(2)
C32 C31 H31 120.2
C30 C31 H31 120.2
C31 C32 C27 120.94(19)
C31 C32 H32 119.5
C27 C32 H32 119.5
N1 C33 H33A 109.5
N1 C33 H33B 109.5
H33A C33 H33B 109.5
N1 C33 H33C 109.5
H33A C33 H33C 109.5
H33B C33 H33C 109.5
N3 C34 C35 113.06(15)
N3 C34 H34A 109.0
C35 C34 H34A 109.0
N3 C34 H34B 109.0
C35 C34 H34B 109.0
H34A C34 H34B 107.8
C36 C35 C40 119.57(18)
C36 C35 C34 122.89(17)
C40 C35 C34 117.49(17)
C35 C36 C37 120.0(2)
C35 C36 H36 120.0
C37 C36 H36 120.0
C38 C37 C36 120.2(2)
C38 C37 H37 119.9
C36 C37 H37 119.9
C39 C38 C37 119.8(2)
C39 C38 H38 120.1
C37 C38 H38 120.1
C38 C39 C40 120.2(2)
C38 C39 H39 119.9
C40 C39 H39 119.9
C39 C40 C35 120.1(2)
C39 C40 H40 120.0
C35 C40 H40 120.0
C42 N41 C45 111.55(14)
C42 N41 C46 125.49(15)
C45 N41 C46 122.37(15)
N41 C42 N43 104.13(14)
N41 C42 Au 126.99(12)
N43 C42 Au 128.82(12)
C42 N43 C44 110.94(14)
C42 N43 C58 126.38(14)
C44 N43 C58 122.68(14)
C45 C44 N43 106.90(15)
C45 C44 H44 126.6
N43 C44 H44 126.6
C44 C45 N41 106.47(16)
C44 C45 H45 126.8
N41 C45 H45 126.8
C51 C46 C47 123.86(17)
C51 C46 N41 119.07(17)
C47 C46 N41 116.96(17)
C48 C47 C46 116.8(2)
C48 C47 C55 120.67(19)
C46 C47 C55 122.57(17)
C49 C48 C47 120.9(2)
C49 C48 H48 119.5
C47 C48 H48 119.5
C48 C49 C50 121.00(19)
C48 C49 H49 119.5
C50 C49 H49 119.5
C49 C50 C51 120.9(2)
C49 C50 H50 119.6
C51 C50 H50 119.6
C46 C51 C50 116.6(2)
C46 C51 C52 121.94(17)
C50 C51 C52 121.5(2)
C51 C52 C53 110.29(19)
C51 C52 C54 113.0(2)
C53 C52 C54 109.6(2)
C51 C52 H52 107.9
C53 C52 H52 107.9
C54 C52 H52 107.9
C52 C53 H53A 109.5
C52 C53 H53B 109.5
H53A C53 H53B 109.5
C52 C53 H53C 109.5
H53A C53 H53C 109.5
H53B C53 H53C 109.5
C52 C54 H54A 109.5
C52 C54 H54B 109.5
H54A C54 H54B 109.5
C52 C54 H54C 109.5
H54A C54 H54C 109.5
H54B C54 H54C 109.5
C56 C55 C47 111.4(2)
C56 C55 C57 111.3(2)
C47 C55 C57 112.2(2)
C56 C55 H55 107.2
C47 C55 H55 107.2
C57 C55 H55 107.2
C55 C56 H56A 109.5
C55 C56 H56B 109.5
H56A C56 H56B 109.5
C55 C56 H56C 109.5
H56A C56 H56C 109.5
H56B C56 H56C 109.5
C55 C57 H57A 109.5
C55 C57 H57B 109.5
H57A C57 H57B 109.5
C55 C57 H57C 109.5
H57A C57 H57C 109.5
H57B C57 H57C 109.5
C63 C58 C59 123.46(16)
C63 C58 N43 118.22(15)
C59 C58 N43 118.16(15)
C60 C59 C58 117.15(17)
C60 C59 C64 120.75(16)
C58 C59 C64 122.11(16)
C61 C60 C59 120.78(18)
C61 C60 H60 119.6
C59 C60 H60 119.6
C60 C61 C62 120.59(18)
C60 C61 H61 119.7
C62 C61 H61 119.7
C61 C62 C63 120.96(18)
C61 C62 H62 119.5
C63 C62 H62 119.5
C62 C63 C58 117.01(17)
C62 C63 C67 120.45(17)
C58 C63 C67 122.49(16)
C59 C64 C66 111.84(16)
C59 C64 C65 110.73(15)
C66 C64 C65 110.45(16)
C59 C64 H64 107.9
C66 C64 H64 107.9
C65 C64 H64 107.9
C64 C65 H65A 109.5
C64 C65 H65B 109.5
H65A C65 H65B 109.5
C64 C65 H65C 109.5
H65A C65 H65C 109.5
H65B C65 H65C 109.5
C64 C66 H66A 109.5
C64 C66 H66B 109.5
H66A C66 H66B 109.5
C64 C66 H66C 109.5
H66A C66 H66C 109.5
H66B C66 H66C 109.5
C63 C67 C68 109.72(16)
C63 C67 C69 112.43(16)
C68 C67 C69 110.48(17)
C63 C67 H67 108.0
C68 C67 H67 108.0
C69 C67 H67 108.0
C67 C68 H68A 109.5
C67 C68 H68B 109.5
H68A C68 H68B 109.5
C67 C68 H68C 109.5
H68A C68 H68C 109.5
H68B C68 H68C 109.5
C67 C69 H69A 109.5
C67 C69 H69B 109.5
H69A C69 H69B 109.5
C67 C69 H69C 109.5
H69A C69 H69C 109.5
H69B C69 H69C 109.5
F4D B F3 66.3(3)
F4D B F2 118.3(3)
F3 B F2 115.9(2)
F4D B F1 126.1(3)
F3 B F1 108.75(19)
F2 B F1 111.65(18)
F4D B F4 42.8(3)
F3 B F4 108.3(2)
F2 B F4 106.35(19)
F1 B F4 105.3(2)
F4D B F3D 96.2(4)
F3 B F3D 34.4(2)
F2 B F3D 87.4(3)
F1 B F3D 105.1(3)
F4 B F3D 138.7(3)
F3D F3 B 90.2(4)
F3D F3 F4D 135.3(5)
B F3 F4D 56.3(3)
F3 F3D B 55.4(3)
F4D F4 B 63.9(4)
F4 F4D B 73.3(5)
F4 F4D F3 129.6(6)
B F4D F3 57.4(3)
Cl1S C1S Cl3S 110.71(13)
Cl1S C1S Cl2S 110.10(13)
Cl3S C1S Cl2S 109.68(13)
Cl1S C1S H1S 108.8
Cl3S C1S H1S 108.8
Cl2S C1S H1S 108.8

loop_
_geom_bond_atom_site_label_1
_geom_bond_atom_site_label_2
_geom_bond_distance
Au C42 2.0157(17)
Au C4 2.0210(18)
Fe C20 2.0337(19)
Fe C11 2.0358(17)
Fe C16 2.0360(18)
Fe C15 2.0424(18)
Fe C12 2.0452(18)
Fe C17 2.0463(18)
Fe C13 2.0508(18)
Fe C14 2.0529(19)
Fe C19 2.0542(18)
Fe C18 2.0551(18)
P C16 1.8158(19)
P C27 1.836(2)
P C21 1.8400(18)
N1 N2 1.328(2)
N1 C5 1.362(2)
N1 C33 1.464(2)
N2 N3 1.325(2)
N3 C4 1.365(2)
N3 C34 1.468(2)
C4 C5 1.396(2)
C5 C11 1.460(2)
C11 C12 1.436(3)
C11 C15 1.441(2)
C12 C13 1.420(3)
C12 H12 0.9500
C13 C14 1.421(3)
C13 H13 0.9500
C14 C15 1.416(3)
C14 H14 0.9500
C15 H15 0.9500
C16 C17 1.431(3)
C16 C20 1.443(3)
C17 C18 1.421(3)
C17 H17 0.9500
C18 C19 1.424(3)
C18 H18 0.9500
C19 C20 1.422(3)
C19 H19 0.9500
C20 H20 0.9500
C21 C22 1.394(3)
C21 C26 1.394(3)
C22 C23 1.390(3)
C22 H22 0.9500
C23 C24 1.381(3)
C23 H23 0.9500
C24 C25 1.378(3)
C24 H24 0.9500
C25 C26 1.392(3)
C25 H25 0.9500
C26 H26 0.9500
C27 C28 1.395(3)
C27 C32 1.398(3)
C28 C29 1.392(3)
C28 H28 0.9500
C29 C30 1.380(3)
C29 H29 0.9500
C30 C31 1.389(3)
C30 H30 0.9500
C31 C32 1.389(3)
C31 H31 0.9500
C32 H32 0.9500
C33 H33A 0.9800
C33 H33B 0.9800
C33 H33C 0.9800
C34 C35 1.510(3)
C34 H34A 0.9900
C34 H34B 0.9900
C35 C36 1.383(3)
C35 C40 1.389(3)
C36 C37 1.387(3)
C36 H36 0.9500
C37 C38 1.384(3)
C37 H37 0.9500
C38 C39 1.378(3)
C38 H38 0.9500
C39 C40 1.386(3)
C39 H39 0.9500
C40 H40 0.9500
N41 C42 1.356(2)
N41 C45 1.385(2)
N41 C46 1.446(2)
C42 N43 1.359(2)
N43 C44 1.389(2)
N43 C58 1.444(2)
C44 C45 1.345(3)
C44 H44 0.9500
C45 H45 0.9500
C46 C51 1.397(3)
C46 C47 1.398(3)
C47 C48 1.397(3)
C47 C55 1.520(3)
C48 C49 1.374(4)
C48 H48 0.9500
C49 C50 1.382(4)
C49 H49 0.9500
C50 C51 1.399(3)
C50 H50 0.9500
C51 C52 1.521(3)
C52 C53 1.526(4)
C52 C54 1.530(3)
C52 H52 1.0000
C53 H53A 0.9800
C53 H53B 0.9800
C53 H53C 0.9800
C54 H54A 0.9800
C54 H54B 0.9800
C54 H54C 0.9800
C55 C56 1.516(3)
C55 C57 1.521(3)
C55 H55 1.0000
C56 H56A 0.9800
C56 H56B 0.9800
C56 H56C 0.9800
C57 H57A 0.9800
C57 H57B 0.9800
C57 H57C 0.9800
C58 C63 1.397(2)
C58 C59 1.402(2)
C59 C60 1.397(3)
C59 C64 1.519(3)
C60 C61 1.384(3)
C60 H60 0.9500
C61 C62 1.388(3)
C61 H61 0.9500
C62 C63 1.396(3)
C62 H62 0.9500
C63 C67 1.521(3)
C64 C66 1.527(3)
C64 C65 1.532(3)
C64 H64 1.0000
C65 H65A 0.9800
C65 H65B 0.9800
C65 H65C 0.9800
C66 H66A 0.9800
C66 H66B 0.9800
C66 H66C 0.9800
C67 C68 1.533(3)
C67 C69 1.533(3)
C67 H67 1.0000
C68 H68A 0.9800
C68 H68B 0.9800
C68 H68C 0.9800
C69 H69A 0.9800
C69 H69B 0.9800
C69 H69C 0.9800
B F4D 1.331(7)
B F3 1.349(3)
B F2 1.360(3)
B F1 1.393(3)
B F4 1.419(3)
B F3D 1.638(6)
F3 F3D 0.926(6)
F3 F4D 1.465(7)
F4 F4D 1.007(7)
C1S Cl1S 1.754(2)
C1S Cl3S 1.755(2)
C1S Cl2S 1.758(3)
C1S H1S 1.0000
